data_1554085
loop_
_publ_author_name
'Senthilkumar, Kabali'
'Pizzotti, Maddalena'
'Thirumoorthy, Krishnan'
'Di Carlo, Gabriele'
'Righetto, Stefania'
'Orbelli Biroli, Alessio'
'Haukka, Matti'
'Palanisami, Nallasamy'

_publ_section_title
;
 New Internal-Charge-Transfer Second-Order Nonlinear Optical Chromophores
 Based on the Donor Ferrocenylpyrazole Moiety
;
_journal_issue 36
_journal_name_full 'The Journal of Physical Chemistry C'
_journal_page_first 20277
_journal_paper_doi 10.1021/acs.jpcc.6b06364
_journal_volume 120
_journal_year 2016
_chemical_formula_moiety 'C20 H17 Fe N3 O2'
_chemical_formula_sum 'C20 H17 Fe N3 O2'
_chemical_formula_weight 387.21
_space_group_crystal_system monoclinic
_space_group_IT_number 14
_space_group_name_Hall '-P 2yn'
_space_group_name_H-M_alt 'P 1 21/n 1'
_atom_sites_solution_hydrogens geom
_audit_creation_method SHELXL-2014/7
_cell_angle_alpha 90
_cell_angle_beta 112.4125(12)
_cell_angle_gamma 90
_cell_formula_units_Z 4
_cell_length_a 14.02705(15)
_cell_length_b 7.70400(6)
_cell_length_c 16.75104(16)
_cell_measurement_reflns_used 24200
_cell_measurement_temperature 120(2)
_cell_measurement_theta_max 76.5760
_cell_measurement_theta_min 5.1890
_cell_volume 1673.45(3)
_computing_cell_refinement
;
CrysAlisPro, Agilent Technologies,
Version 1.171.37.35 (release 13-08-2014 CrysAlis171 .NET)
(compiled Aug 13 2014,18:06:01)
;
_computing_data_collection
;
CrysAlisPro, Agilent Technologies,
Version 1.171.37.35 (release 13-08-2014 CrysAlis171 .NET)
(compiled Aug 13 2014,18:06:01)
;
_computing_data_reduction
;
CrysAlisPro, Agilent Technologies,
Version 1.171.37.35 (release 13-08-2014 CrysAlis171 .NET)
(compiled Aug 13 2014,18:06:01)
;
_computing_molecular_graphics 'UCSF Chimera (Petterssen et al. 2004)'
_computing_publication_material 'SHELXL-2014/7 (Sheldrick, 2014)'
_computing_structure_refinement 'SHELXL-2014 (Sheldrick, 2014)'
_computing_structure_solution 'SUPERFLIP (Palatinus & Chapuis, 2007)'
_diffrn_ambient_temperature 120(2)
_diffrn_detector_area_resol_mean 10.3953
_diffrn_measured_fraction_theta_full 1.000
_diffrn_measured_fraction_theta_max 0.999
_diffrn_measurement_device '\k-geometry diffractometer'
_diffrn_measurement_device_type 'SuperNova, Dual, Cu at zero, Atlas'
_diffrn_measurement_method '\f scans and \w scans with \k offset'
_diffrn_radiation_monochromator mirror
_diffrn_radiation_type CuK\a
_diffrn_radiation_wavelength 1.54184
_diffrn_reflns_av_R_equivalents 0.0683
_diffrn_reflns_av_unetI/netI 0.0228
_diffrn_reflns_Laue_measured_fraction_full 1.000
_diffrn_reflns_Laue_measured_fraction_max 0.999
_diffrn_reflns_limit_h_max 17
_diffrn_reflns_limit_h_min -17
_diffrn_reflns_limit_k_max 9
_diffrn_reflns_limit_k_min -9
_diffrn_reflns_limit_l_max 21
_diffrn_reflns_limit_l_min -21
_diffrn_reflns_number 40878
_diffrn_reflns_point_group_measured_fraction_full 1.000
_diffrn_reflns_point_group_measured_fraction_max 0.999
_diffrn_reflns_theta_full 67.684
_diffrn_reflns_theta_max 76.864
_diffrn_reflns_theta_min 3.514
_diffrn_source micro-source
_exptl_absorpt_coefficient_mu 7.395
_exptl_absorpt_correction_T_max 1.00000
_exptl_absorpt_correction_T_min 0.45508
_exptl_absorpt_correction_type multi-scan
_exptl_absorpt_process_details
;
CrysAlisPro, Agilent Technologies,
Version 1.171.37.35 (release 13-08-2014 CrysAlis171 .NET)
(compiled Aug 13 2014,18:06:01)
Empirical absorption correction using spherical harmonics,
 implemented in SCALE3 ABSPACK scaling algorithm.
Empirical absorption correction using spherical harmonics,
 implemented in SCALE3 ABSPACK scaling algorithm.
;
_exptl_crystal_colour red
_exptl_crystal_density_diffrn 1.537
_exptl_crystal_description block
_exptl_crystal_F_000 800
_exptl_crystal_size_max 0.455
_exptl_crystal_size_mid 0.181
_exptl_crystal_size_min 0.087
_refine_diff_density_max 0.340
_refine_diff_density_min -0.348
_refine_diff_density_rms 0.061
_refine_ls_extinction_method none
_refine_ls_goodness_of_fit_ref 1.081
_refine_ls_hydrogen_treatment constr
_refine_ls_matrix_type full
_refine_ls_number_parameters 236
_refine_ls_number_reflns 3534
_refine_ls_number_restraints 0
_refine_ls_restrained_S_all 1.081
_refine_ls_R_factor_all 0.0340
_refine_ls_R_factor_gt 0.0336
_refine_ls_shift/su_max 0.001
_refine_ls_shift/su_mean 0.000
_refine_ls_structure_factor_coef Fsqd
_refine_ls_weighting_details 'w=1/[\s^2^(Fo^2^)+(0.0604P)^2^+0.5719P] where P=(Fo^2^+2Fc^2^)/3'
_refine_ls_weighting_scheme calc
_refine_ls_wR_factor_gt 0.0917
_refine_ls_wR_factor_ref 0.0921
_reflns_Friedel_coverage 0.000
_reflns_number_gt 3465
_reflns_number_total 3534
_reflns_threshold_expression 'I > 2\s(I)'
_cod_data_source_file jp6b06364_si_002.cif
_cod_data_source_block 4
_cod_original_sg_symbol_H-M 'P 21/n'
_cod_database_code 1554085
_shelx_shelxl_version_number 2014/7
_shelx_space_group_comment
;
The symmetry employed for this shelxl refinement is uniquely defined
by the following loop, which should always be used as a source of
symmetry information in preference to the above space-group names.
They are only intended as comments.
;
_shelx_estimated_absorpt_t_min 0.134
_shelx_estimated_absorpt_t_max 0.567

loop_
_space_group_symop_operation_xyz
'x, y, z'
'-x+1/2, y+1/2, -z+1/2'
'-x, -y, -z'
'x-1/2, -y-1/2, z-1/2'

loop_
_atom_site_label
_atom_site_type_symbol
_atom_site_fract_x
_atom_site_fract_y
_atom_site_fract_z
_atom_site_U_iso_or_equiv
_atom_site_adp_type
_atom_site_occupancy
_atom_site_site_symmetry_order
_atom_site_calc_flag
_atom_site_refinement_flags_posn
_atom_site_refinement_flags_adp
Fe1 Fe 0.54730(2) 0.57692(3) 0.17714(2) 0.01660(10) Uani 1 1 d . .
O1 O 0.62774(12) -0.32124(19) 0.72405(8) 0.0391(3) Uani 1 1 d . .
O2 O 0.57038(13) -0.47705(17) 0.60771(10) 0.0384(3) Uani 1 1 d . .
N1 N 0.66942(10) 0.22249(17) 0.46117(8) 0.0206(3) Uani 1 1 d . .
N2 N 0.62684(10) 0.21975(17) 0.37256(8) 0.0206(3) Uani 1 1 d . .
N3 N 0.60351(12) -0.34057(19) 0.64627(9) 0.0260(3) Uani 1 1 d . .
C1 C 0.64229(12) 0.3915(2) 0.25726(11) 0.0198(3) Uani 1 1 d . .
C2 C 0.69808(12) 0.5026(2) 0.22157(11) 0.0221(3) Uani 1 1 d . .
H2 H 0.7554 0.5735 0.2535 0.027 Uiso 1 1 calc R U
C3 C 0.65255(13) 0.4881(2) 0.12993(11) 0.0248(3) Uani 1 1 d . .
H3 H 0.6747 0.5463 0.0900 0.030 Uiso 1 1 calc R U
C4 C 0.56742(14) 0.3700(2) 0.10851(11) 0.0246(3) Uani 1 1 d . .
H4 H 0.5229 0.3370 0.0519 0.029 Uiso 1 1 calc R U
C5 C 0.56136(13) 0.3107(2) 0.18702(10) 0.0209(3) Uani 1 1 d . .
H5 H 0.5121 0.2312 0.1918 0.025 Uiso 1 1 calc R U
C6 C 0.48115(13) 0.7206(2) 0.24583(11) 0.0223(3) Uani 1 1 d . .
H6 H 0.4887 0.7015 0.3040 0.027 Uiso 1 1 calc R U
C7 C 0.54544(13) 0.8272(2) 0.21801(11) 0.0240(3) Uani 1 1 d . .
H7 H 0.6033 0.8921 0.2543 0.029 Uiso 1 1 calc R U
C8 C 0.50775(13) 0.8195(2) 0.12591(11) 0.0253(3) Uani 1 1 d . .
H8 H 0.5361 0.8779 0.0901 0.030 Uiso 1 1 calc R U
C9 C 0.41973(13) 0.7081(2) 0.09728(11) 0.0244(3) Uani 1 1 d . .
H9 H 0.3792 0.6794 0.0390 0.029 Uiso 1 1 calc R U
C10 C 0.40342(12) 0.6477(2) 0.17120(11) 0.0225(3) Uani 1 1 d . .
H10 H 0.3499 0.5718 0.1709 0.027 Uiso 1 1 calc R U
C11 C 0.66737(12) 0.35695(19) 0.34871(10) 0.0197(3) Uani 1 1 d . .
C12 C 0.73736(13) 0.4461(2) 0.42127(11) 0.0235(3) Uani 1 1 d . .
H12 H 0.7762 0.5469 0.4208 0.028 Uiso 1 1 calc R U
C13 C 0.73780(12) 0.3571(2) 0.49257(11) 0.0227(3) Uani 1 1 d . .
C14 C 0.80060(15) 0.3842(3) 0.58623(12) 0.0329(4) Uani 1 1 d . .
H14A H 0.7590 0.4446 0.6131 0.049 Uiso 1 1 calc R U
H14B H 0.8614 0.4544 0.5927 0.049 Uiso 1 1 calc R U
H14C H 0.8227 0.2716 0.6144 0.049 Uiso 1 1 calc R U
C15 C 0.64943(12) 0.08242(19) 0.50703(11) 0.0191(3) Uani 1 1 d . .
C16 C 0.64103(13) 0.1104(2) 0.58635(11) 0.0232(3) Uani 1 1 d . .
H16 H 0.6455 0.2249 0.6086 0.028 Uiso 1 1 calc R U
C17 C 0.62616(13) -0.0288(2) 0.63259(10) 0.0230(3) Uani 1 1 d . .
H17 H 0.6228 -0.0122 0.6877 0.028 Uiso 1 1 calc R U
C18 C 0.61627(12) -0.1925(2) 0.59661(10) 0.0203(3) Uani 1 1 d . .
C19 C 0.61981(13) -0.2230(2) 0.51621(10) 0.0221(3) Uani 1 1 d . .
H19 H 0.6101 -0.3366 0.4923 0.026 Uiso 1 1 calc R U
C20 C 0.63785(13) -0.08395(19) 0.47158(11) 0.0217(3) Uani 1 1 d . .
H20 H 0.6423 -0.1017 0.4170 0.026 Uiso 1 1 calc R U

loop_
_atom_site_aniso_label
_atom_site_aniso_U_11
_atom_site_aniso_U_22
_atom_site_aniso_U_33
_atom_site_aniso_U_23
_atom_site_aniso_U_13
_atom_site_aniso_U_12
Fe1 0.01526(15) 0.01307(15) 0.02187(15) 0.00416(8) 0.00753(11) 0.00229(8)
O1 0.0537(9) 0.0372(7) 0.0265(6) 0.0096(5) 0.0154(6) -0.0023(6)
O2 0.0593(9) 0.0191(6) 0.0438(8) 0.0015(5) 0.0277(7) -0.0075(6)
N1 0.0174(6) 0.0168(6) 0.0223(6) 0.0051(5) 0.0015(5) -0.0020(5)
N2 0.0186(6) 0.0180(6) 0.0212(6) 0.0050(5) 0.0030(5) -0.0002(5)
N3 0.0297(7) 0.0214(7) 0.0285(7) 0.0070(5) 0.0129(6) 0.0019(6)
C1 0.0171(7) 0.0132(6) 0.0285(8) 0.0060(6) 0.0079(6) 0.0055(6)
C2 0.0149(7) 0.0193(8) 0.0319(8) 0.0061(6) 0.0088(6) 0.0042(6)
C3 0.0251(8) 0.0229(8) 0.0329(9) 0.0062(6) 0.0182(7) 0.0071(6)
C4 0.0291(9) 0.0185(7) 0.0273(8) 0.0002(6) 0.0119(7) 0.0049(6)
C5 0.0225(7) 0.0124(7) 0.0275(8) 0.0027(6) 0.0092(6) 0.0032(6)
C6 0.0237(8) 0.0182(7) 0.0280(8) 0.0014(6) 0.0133(6) 0.0041(6)
C7 0.0231(8) 0.0140(7) 0.0353(9) -0.0007(6) 0.0113(7) 0.0002(6)
C8 0.0277(8) 0.0159(7) 0.0351(9) 0.0108(6) 0.0152(7) 0.0062(6)
C9 0.0193(8) 0.0229(8) 0.0273(8) 0.0067(6) 0.0048(6) 0.0084(6)
C10 0.0148(7) 0.0195(7) 0.0343(8) 0.0041(6) 0.0105(6) 0.0039(6)
C11 0.0155(7) 0.0144(7) 0.0274(8) 0.0053(6) 0.0059(6) 0.0027(5)
C12 0.0192(8) 0.0161(7) 0.0307(8) 0.0046(6) 0.0046(6) -0.0029(6)
C13 0.0170(7) 0.0164(7) 0.0283(8) 0.0031(6) 0.0016(6) -0.0019(6)
C14 0.0293(9) 0.0266(8) 0.0294(9) 0.0064(7) -0.0038(7) -0.0100(7)
C15 0.0130(7) 0.0167(7) 0.0229(7) 0.0053(5) 0.0016(6) -0.0004(5)
C16 0.0227(8) 0.0170(7) 0.0270(8) 0.0003(6) 0.0062(6) 0.0014(6)
C17 0.0222(8) 0.0224(8) 0.0225(7) 0.0023(6) 0.0065(6) 0.0020(6)
C18 0.0171(7) 0.0182(7) 0.0231(7) 0.0060(6) 0.0048(6) 0.0007(6)
C19 0.0223(8) 0.0170(7) 0.0240(7) 0.0005(6) 0.0056(6) -0.0026(6)
C20 0.0213(8) 0.0210(8) 0.0194(7) 0.0017(5) 0.0041(6) -0.0029(6)

loop_
_atom_type_symbol
_atom_type_description
_atom_type_scat_dispersion_real
_atom_type_scat_dispersion_imag
_atom_type_scat_source
C C 0.0181 0.0091 'International Tables Vol C Tables 4.2.6.8 and 6.1.1.4'
H H 0.0000 0.0000 'International Tables Vol C Tables 4.2.6.8 and 6.1.1.4'
N N 0.0311 0.0180 'International Tables Vol C Tables 4.2.6.8 and 6.1.1.4'
O O 0.0492 0.0322 'International Tables Vol C Tables 4.2.6.8 and 6.1.1.4'
Fe Fe -1.1336 3.1974 'International Tables Vol C Tables 4.2.6.8 and 6.1.1.4'

loop_
_geom_angle_atom_site_label_1
_geom_angle_atom_site_label_2
_geom_angle_atom_site_label_3
_geom_angle
C2 Fe1 C3 40.88(7)
C2 Fe1 C8 119.22(7)
C3 Fe1 C8 105.36(7)
C2 Fe1 C9 154.75(7)
C3 Fe1 C9 119.60(7)
C8 Fe1 C9 40.88(7)
C2 Fe1 C4 68.92(7)
C3 Fe1 C4 41.07(7)
C8 Fe1 C4 123.37(7)
C9 Fe1 C4 106.91(7)
C2 Fe1 C7 106.61(7)
C3 Fe1 C7 123.25(7)
C8 Fe1 C7 40.87(7)
C9 Fe1 C7 68.56(7)
C4 Fe1 C7 160.45(7)
C2 Fe1 C6 125.02(7)
C3 Fe1 C6 160.98(7)
C8 Fe1 C6 68.54(7)
C9 Fe1 C6 68.35(7)
C4 Fe1 C6 157.25(7)
C7 Fe1 C6 40.56(6)
C2 Fe1 C10 162.72(7)
C3 Fe1 C10 155.80(7)
C8 Fe1 C10 68.45(6)
C9 Fe1 C10 40.52(6)
C4 Fe1 C10 121.49(7)
C7 Fe1 C10 68.24(7)
C6 Fe1 C10 40.53(7)
C2 Fe1 C5 68.71(6)
C3 Fe1 C5 68.66(6)
C8 Fe1 C5 161.15(7)
C9 Fe1 C5 125.24(7)
C4 Fe1 C5 40.59(6)
C7 Fe1 C5 157.27(7)
C6 Fe1 C5 122.74(6)
C10 Fe1 C5 109.26(6)
C2 Fe1 C1 40.96(6)
C3 Fe1 C1 68.68(6)
C8 Fe1 C1 155.72(7)
C9 Fe1 C1 162.64(7)
C4 Fe1 C1 68.46(7)
C7 Fe1 C1 121.43(7)
C6 Fe1 C1 109.04(6)
C10 Fe1 C1 126.43(6)
C5 Fe1 C1 40.56(6)
N2 N1 C13 112.22(13)
N2 N1 C15 118.77(13)
C13 N1 C15 128.50(13)
C11 N2 N1 104.63(13)
O1 N3 O2 124.03(15)
O1 N3 C18 117.79(14)
O2 N3 C18 118.18(14)
C5 C1 C2 107.76(14)
C5 C1 C11 125.63(14)
C2 C1 C11 126.48(15)
C5 C1 Fe1 69.67(9)
C2 C1 Fe1 68.62(8)
C11 C1 Fe1 130.30(11)
C3 C2 C1 108.08(14)
C3 C2 Fe1 69.65(9)
C1 C2 Fe1 70.42(9)
C3 C2 H2 126.0
C1 C2 H2 126.0
Fe1 C2 H2 125.6
C2 C3 C4 107.94(14)
C2 C3 Fe1 69.47(9)
C4 C3 Fe1 69.71(9)
C2 C3 H3 126.0
C4 C3 H3 126.0
Fe1 C3 H3 126.4
C5 C4 C3 108.02(15)
C5 C4 Fe1 70.23(9)
C3 C4 Fe1 69.22(9)
C5 C4 H4 126.0
C3 C4 H4 126.0
Fe1 C4 H4 126.1
C4 C5 C1 108.19(15)
C4 C5 Fe1 69.18(9)
C1 C5 Fe1 69.77(9)
C4 C5 H5 125.9
C1 C5 H5 125.9
Fe1 C5 H5 126.7
C7 C6 C10 107.99(14)
C7 C6 Fe1 69.49(9)
C10 C6 Fe1 69.76(9)
C7 C6 H6 126.0
C10 C6 H6 126.0
Fe1 C6 H6 126.3
C6 C7 C8 108.05(14)
C6 C7 Fe1 69.95(9)
C8 C7 Fe1 69.31(9)
C6 C7 H7 126.0
C8 C7 H7 126.0
Fe1 C7 H7 126.3
C9 C8 C7 107.71(14)
C9 C8 Fe1 69.70(9)
C7 C8 Fe1 69.81(9)
C9 C8 H8 126.1
C7 C8 H8 126.1
Fe1 C8 H8 125.9
C10 C9 C8 108.06(15)
C10 C9 Fe1 70.11(9)
C8 C9 Fe1 69.43(9)
C10 C9 H9 126.0
C8 C9 H9 126.0
Fe1 C9 H9 126.1
C9 C10 C6 108.18(14)
C9 C10 Fe1 69.37(9)
C6 C10 Fe1 69.71(9)
C9 C10 H10 125.9
C6 C10 H10 125.9
Fe1 C10 H10 126.6
N2 C11 C12 111.30(14)
N2 C11 C1 120.00(14)
C12 C11 C1 128.57(14)
C13 C12 C11 106.01(14)
C13 C12 H12 127.0
C11 C12 H12 127.0
N1 C13 C12 105.82(14)
N1 C13 C14 123.66(15)
C12 C13 C14 130.44(15)
C13 C14 H14A 109.5
C13 C14 H14B 109.5
H14A C14 H14B 109.5
C13 C14 H14C 109.5
H14A C14 H14C 109.5
H14B C14 H14C 109.5
C16 C15 C20 120.59(15)
C16 C15 N1 120.40(14)
C20 C15 N1 119.00(15)
C17 C16 C15 119.91(15)
C17 C16 H16 120.0
C15 C16 H16 120.0
C18 C17 C16 118.33(15)
C18 C17 H17 120.8
C16 C17 H17 120.8
C17 C18 C19 122.90(14)
C17 C18 N3 118.52(14)
C19 C18 N3 118.56(14)
C20 C19 C18 118.39(15)
C20 C19 H19 120.8
C18 C19 H19 120.8
C19 C20 C15 119.77(15)
C19 C20 H20 120.1
C15 C20 H20 120.1

loop_
_geom_bond_atom_site_label_1
_geom_bond_atom_site_label_2
_geom_bond_distance
_geom_bond_publ_flag
Fe1 C2 2.0382(15) ?
Fe1 C3 2.0406(16) ?
Fe1 C8 2.0427(16) ?
Fe1 C9 2.0463(15) ?
Fe1 C4 2.0471(17) ?
Fe1 C7 2.0493(16) ?
Fe1 C6 2.0554(16) ?
Fe1 C10 2.0561(15) ?
Fe1 C5 2.0611(16) ?
Fe1 C1 2.0624(15) ?
O1 N3 1.224(2) ?
O2 N3 1.229(2) ?
N1 N2 1.3726(18) ?
N1 C13 1.374(2) ?
N1 C15 1.4134(19) yes
N2 C11 1.332(2) ?
N3 C18 1.4621(19) ?
C1 C5 1.429(2) ?
C1 C2 1.435(2) ?
C1 C11 1.460(2) yes
C2 C3 1.425(2) ?
C2 H2 0.9500 ?
C3 C4 1.434(2) ?
C3 H3 0.9500 ?
C4 C5 1.425(2) ?
C4 H4 0.9500 ?
C5 H5 0.9500 ?
C6 C7 1.423(2) ?
C6 C10 1.424(2) ?
C6 H6 0.9500 ?
C7 C8 1.429(2) ?
C7 H7 0.9500 ?
C8 C9 1.428(2) ?
C8 H8 0.9500 ?
C9 C10 1.421(2) ?
C9 H9 0.9500 ?
C10 H10 0.9500 ?
C11 C12 1.415(2) ?
C12 C13 1.375(2) ?
C12 H12 0.9500 ?
C13 C14 1.492(2) ?
C14 H14A 0.9800 ?
C14 H14B 0.9800 ?
C14 H14C 0.9800 ?
C15 C16 1.395(2) ?
C15 C20 1.396(2) ?
C16 C17 1.385(2) ?
C16 H16 0.9500 ?
C17 C18 1.382(2) ?
C17 H17 0.9500 ?
C18 C19 1.386(2) ?
C19 C20 1.384(2) ?
C19 H19 0.9500 ?
C20 H20 0.9500 ?

loop_
_geom_torsion_atom_site_label_1
_geom_torsion_atom_site_label_2
_geom_torsion_atom_site_label_3
_geom_torsion_atom_site_label_4
_geom_torsion
C13 N1 N2 C11 -1.51(17)
C15 N1 N2 C11 -173.95(14)
C5 C1 C2 C3 -0.84(18)
C11 C1 C2 C3 175.24(14)
Fe1 C1 C2 C3 -59.70(11)
C5 C1 C2 Fe1 58.86(11)
C11 C1 C2 Fe1 -125.05(16)
C1 C2 C3 C4 0.88(18)
Fe1 C2 C3 C4 -59.31(11)
C1 C2 C3 Fe1 60.19(11)
C2 C3 C4 C5 -0.59(18)
Fe1 C3 C4 C5 -59.74(11)
C2 C3 C4 Fe1 59.16(11)
C3 C4 C5 C1 0.06(18)
Fe1 C4 C5 C1 -59.05(11)
C3 C4 C5 Fe1 59.11(11)
C2 C1 C5 C4 0.48(18)
C11 C1 C5 C4 -175.65(14)
Fe1 C1 C5 C4 58.68(11)
C2 C1 C5 Fe1 -58.20(10)
C11 C1 C5 Fe1 125.67(16)
C10 C6 C7 C8 -0.31(18)
Fe1 C6 C7 C8 59.04(11)
C10 C6 C7 Fe1 -59.35(11)
C6 C7 C8 C9 0.20(18)
Fe1 C7 C8 C9 59.64(11)
C6 C7 C8 Fe1 -59.44(11)
C7 C8 C9 C10 -0.01(18)
Fe1 C8 C9 C10 59.69(11)
C7 C8 C9 Fe1 -59.71(11)
C8 C9 C10 C6 -0.18(18)
Fe1 C9 C10 C6 59.09(11)
C8 C9 C10 Fe1 -59.27(11)
C7 C6 C10 C9 0.30(18)
Fe1 C6 C10 C9 -58.88(11)
C7 C6 C10 Fe1 59.18(11)
N1 N2 C11 C12 1.19(17)
N1 N2 C11 C1 177.50(13)
C5 C1 C11 N2 12.9(2)
C2 C1 C11 N2 -162.52(15)
Fe1 C1 C11 N2 105.61(17)
C5 C1 C11 C12 -171.51(16)
C2 C1 C11 C12 13.1(3)
Fe1 C1 C11 C12 -78.8(2)
N2 C11 C12 C13 -0.48(19)
C1 C11 C12 C13 -176.39(15)
N2 N1 C13 C12 1.24(19)
C15 N1 C13 C12 172.76(16)
N2 N1 C13 C14 -175.74(16)
C15 N1 C13 C14 -4.2(3)
C11 C12 C13 N1 -0.46(18)
C11 C12 C13 C14 176.24(18)
N2 N1 C15 C16 -146.30(15)
C13 N1 C15 C16 42.7(2)
N2 N1 C15 C20 33.5(2)
C13 N1 C15 C20 -137.57(18)
C20 C15 C16 C17 3.2(3)
N1 C15 C16 C17 -177.03(15)
C15 C16 C17 C18 -2.3(2)
C16 C17 C18 C19 -0.5(2)
C16 C17 C18 N3 178.27(15)
O1 N3 C18 C17 -18.1(2)
O2 N3 C18 C17 162.78(16)
O1 N3 C18 C19 160.76(16)
O2 N3 C18 C19 -18.4(2)
C17 C18 C19 C20 2.5(2)
N3 C18 C19 C20 -176.32(15)
C18 C19 C20 C15 -1.5(2)
C16 C15 C20 C19 -1.2(2)
N1 C15 C20 C19 179.02(15)
